data_7251355
loop_
_publ_author_name
'Shentseva, Irina'
'Korobeynikov, Nikita A.'
'Usoltsev, Andrey N.'
'Sokolov, Maksim Nailyevich'
'Adonin, Sergey A.'

_publ_section_title
;
 New iodine-rich Group 15 iodometalates(III): self-assembly of metal
 halide anions and polyiodides into supramolecular architectures via
 I&#x00B7;&#x00B7;&#x00B7;I contacts
;
_journal_name_full CrystEngComm
_journal_paper_doi 10.1039/D5CE00992H
_journal_year 2025
_chemical_formula_moiety '(I11 Sb2), 2(I8 Sb), 2(I3), 6(C13 H16 N2), [H3O], 3[H2O]'
_chemical_formula_sum 'C78 H105 I33 N12 O4 Sb4'
_chemical_formula_weight 5949.43
_space_group_crystal_system monoclinic
_space_group_IT_number 5
_space_group_name_Hall 'C 2y'
_space_group_name_H-M_alt 'C 1 2 1'
_atom_sites_solution_hydrogens mixed
_atom_sites_solution_primary dual
_audit_creation_date 2025-03-17
_audit_creation_method
;
Olex2 1.5
(compiled 2025.03.04 svn.red2d20d0 for OlexSys, GUI svn.r7188)
;
_audit_update_record
;
2025-03-19 deposited with the CCDC.	2025-11-26 downloaded from the CCDC.
;
_cell_angle_alpha 90
_cell_angle_beta 105.2360(10)
_cell_angle_gamma 90
_cell_formula_units_Z 2
_cell_length_a 16.9204(3)
_cell_length_b 14.3689(3)
_cell_length_c 29.1546(7)
_cell_measurement_reflns_used 9971
_cell_measurement_temperature 150.00
_cell_measurement_theta_max 33.06
_cell_measurement_theta_min 2.17
_cell_volume 6839.1(3)
_computing_molecular_graphics 'Olex2 1.5 (Dolomanov et al., 2009)'
_computing_publication_material 'Olex2 1.5 (Dolomanov et al., 2009)'
_computing_structure_refinement 'SHELXL 2017/1 (Sheldrick, 2015)'
_computing_structure_solution 'SHELXT 2014/5 (Sheldrick, 2014)'
_diffrn_ambient_temperature 150.00
_diffrn_detector PIXEL
_diffrn_detector_area_resol_mean 7.41
_diffrn_detector_type 'Bruker PHOTON III area detector'
_diffrn_measured_fraction_theta_full 1.000
_diffrn_measured_fraction_theta_max 1.000
_diffrn_measurement_device 'three-circle diffractometer'
_diffrn_measurement_device_type 'Bruker D8 Venture diffractometer'
_diffrn_measurement_method '\w and \f scans'
_diffrn_radiation_monochromator 'Incoatec HELIOS multilayer mirrors'
_diffrn_radiation_type MoK\a
_diffrn_radiation_wavelength 0.71073
_diffrn_reflns_av_R_equivalents 0.0678
_diffrn_reflns_av_unetI/netI 0.0896
_diffrn_reflns_Laue_measured_fraction_full 1.000
_diffrn_reflns_Laue_measured_fraction_max 1.000
_diffrn_reflns_limit_h_max 26
_diffrn_reflns_limit_h_min -24
_diffrn_reflns_limit_k_max 22
_diffrn_reflns_limit_k_min -22
_diffrn_reflns_limit_l_max 44
_diffrn_reflns_limit_l_min -44
_diffrn_reflns_number 74686
_diffrn_reflns_point_group_measured_fraction_full 0.999
_diffrn_reflns_point_group_measured_fraction_max 0.996
_diffrn_reflns_theta_full 25.242
_diffrn_reflns_theta_max 33.154
_diffrn_reflns_theta_min 1.888
_diffrn_source 'Incoatec IuS3.0 microfocus X-ray tube'
_diffrn_source_current 1.4
_diffrn_source_power 0.07
_diffrn_source_voltage 50.0
_exptl_absorpt_coefficient_mu 8.273
_exptl_absorpt_correction_T_max 0.7465
_exptl_absorpt_correction_T_min 0.6088
_exptl_absorpt_correction_type multi-scan
_exptl_absorpt_process_details
;
SADABS-2016/2 (Bruker,2016/2) was used for absorption correction.
wR2(int) was 0.0840 before and 0.0586 after correction.
The Ratio of minimum to maximum transmission is 0.8155.
The \l/2 correction factor is Not present.
;
_exptl_crystal_colour 'dark red'
_exptl_crystal_colour_modifier dark
_exptl_crystal_colour_primary red
_exptl_crystal_density_diffrn 2.889
_exptl_crystal_description plate
_exptl_crystal_F_000 5284
_exptl_crystal_size_max 0.07
_exptl_crystal_size_mid 0.05
_exptl_crystal_size_min 0.02
_refine_diff_density_max 1.693
_refine_diff_density_min -1.369
_refine_diff_density_rms 0.267
_refine_ls_abs_structure_details
;
 Flack x determined using 5884 quotients [(I+)-(I-)]/[(I+)+(I-)]
 (Parsons, Flack and Wagner, Acta Cryst. B69 (2013) 249-259).
;
_refine_ls_abs_structure_Flack 0.08(4)
_refine_ls_extinction_method none
_refine_ls_goodness_of_fit_ref 1.019
_refine_ls_hydrogen_treatment constr
_refine_ls_matrix_type full
_refine_ls_number_parameters 633
_refine_ls_number_reflns 25992
_refine_ls_number_restraints 1
_refine_ls_restrained_S_all 1.019
_refine_ls_R_factor_all 0.0842
_refine_ls_R_factor_gt 0.0505
_refine_ls_shift/su_max 0.001
_refine_ls_shift/su_mean 0.000
_refine_ls_structure_factor_coef Fsqd
_refine_ls_weighting_details 'w=1/[\s^2^(Fo^2^)+(0.0167P)^2^] where P=(Fo^2^+2Fc^2^)/3'
_refine_ls_weighting_scheme calc
_refine_ls_wR_factor_gt 0.0719
_refine_ls_wR_factor_ref 0.0856
_reflns_Friedel_coverage 0.928
_reflns_Friedel_fraction_full 0.998
_reflns_Friedel_fraction_max 0.992
_reflns_number_gt 18188
_reflns_number_total 25992
_reflns_threshold_expression 'I > 2\s(I)'
_cod_data_source_file d5ce00992h2.cif
_cod_data_source_block is476
_cod_database_code 7251355
_shelx_shelxl_version_number 2017/1
_shelx_space_group_comment
;
The symmetry employed for this shelxl refinement is uniquely defined
by the following loop, which should always be used as a source of
symmetry information in preference to the above space-group names.
They are only intended as comments.
;
_shelx_estimated_absorpt_t_max 0.852
_shelx_estimated_absorpt_t_min 0.595
_olex2_refinement_description
;
1. Fixed Uiso
 At 1.2 times of:
  All C(H) groups, All C(H,H) groups
 At 1.5 times of:
  All O(H,H) groups, All O(H,H,H) groups
2. Uiso/Uaniso restraints and constraints
Uanis(I13B) = Uanis(I14A)
Uanis(I10) = Uanis(I14B)
3. Others
 Sof(I9B)=1-FVAR(1)
 Sof(I9A)=FVAR(1)
 Sof(I14B)=0.5*(1-FVAR(3))
 Sof(I14A)=0.5*FVAR(3)
 Sof(I13B)=1-FVAR(3)
 Sof(I13A)=FVAR(3)
 Sof(I11B)=1-FVAR(4)
 Sof(I11A)=FVAR(4)
 Fixed Sof: H40A(0.5) H40B(0.5) H7A(0.5) H7B(0.5) O3(0.5) H3A(0.5) H3B(0.5)
 H3C(0.5) O1(0.5) H1A(0.5) H1B(0.5)
4.a Riding coordinates:
 O3(H3A,H3B,H3C)
4.b Free rotating group:
 O2(H2A,H2B), O1(H1A,H1B)
4.c Secondary CH2 refined with riding coordinates:
 C40(H40A,H40B), C6(H6A,H6B), C7(H7A,H7B), C13(H13A,H13B), C28(H28A,H28B),
 C14(H14A,H14B), C39(H39A,H39B), C26(H26A,H26B), C15(H15A,H15B), C27(H27A,H27B)
4.d Aromatic/amide H refined with riding coordinates:
 C5(H5), C36(H36), C11(H11), C38(H38), C35(H35), C12(H12), C33(H33), C9(H9),
 C37(H37), C8(H8), C34(H34), C10(H10), C31(H31), C4(H4), C29(H29), C30(H30),
 C16(H16), C19(H19), C18(H18), C1(H1), C20(H20), C32(H32), C2(H2), C17(H17),
 C3(H3), C22(H22), C23(H23), C25(H25), C24(H24), C21(H21)
;
_olex2_submission_special_instructions 'No special instructions were received'

loop_
_space_group_symop_operation_xyz
'x, y, z'
'-x, y, -z'
'x+1/2, y+1/2, z'
'-x+1/2, y+1/2, -z'

loop_
_atom_site_label
_atom_site_type_symbol
_atom_site_fract_x
_atom_site_fract_y
_atom_site_fract_z
_atom_site_U_iso_or_equiv
_atom_site_adp_type
_atom_site_occupancy
_atom_site_site_symmetry_order
_atom_site_calc_flag
_atom_site_refinement_flags_posn
_atom_site_refinement_flags_adp
_atom_site_refinement_flags_occupancy
_atom_site_disorder_assembly
_atom_site_disorder_group
I5 I 0.66876(3) 0.07190(8) 0.10641(2) 0.02037(12) Uani 1 1 d . . . . .
Sb2 Sb 0.87176(4) 0.58435(7) 0.39864(2) 0.01826(16) Uani 1 1 d . . . . .
I16 I 0.46087(4) 0.57258(8) 0.10164(2) 0.02267(13) Uani 1 1 d . . . . .
I2 I 0.41044(4) 0.07216(8) 0.06114(2) 0.02198(13) Uani 1 1 d . . . . .
I4 I 0.52713(5) 0.28152(6) 0.15420(3) 0.02286(19) Uani 1 1 d . . . . .
Sb1 Sb 0.52606(4) 0.07142(8) 0.15216(2) 0.01657(12) Uani 1 1 d . . . . .
I3 I 0.39366(4) 0.07075(8) 0.20198(2) 0.02192(13) Uani 1 1 d . . . . .
I12 I 0.99683(4) 0.56560(8) 0.35124(2) 0.02285(15) Uani 1 1 d . . . . .
I10 I 0.74904(4) 0.57544(8) 0.30797(2) 0.02019(13) Uani 1 1 d . . . . .
I17 I 0.58842(4) 0.57395(8) 0.19181(2) 0.02720(15) Uani 1 1 d . . . . .
I14A I 1.000000 0.59720(15) 0.500000 0.0252(3) Uani 0.925(5) 2 d S T P A 1
I6 I 0.14975(4) 0.56919(9) 0.26128(2) 0.02802(15) Uani 1 1 d . . . . .
I15 I 0.33653(4) 0.57173(9) 0.01011(2) 0.02904(15) Uani 1 1 d . . . . .
I7 I 0.32958(4) 0.57410(9) 0.31825(2) 0.02853(15) Uani 1 1 d . . . . .
I13A I 0.88903(8) 0.79024(8) 0.39093(6) 0.0241(3) Uani 0.928(5) 1 d . . P A 1
I1 I 0.52749(6) -0.13812(6) 0.15360(4) 0.0275(2) Uani 1 1 d . . . . .
I8 I 0.49322(4) 0.57514(10) 0.37420(3) 0.04104(19) Uani 1 1 d . . . . .
N7 N 0.4241(7) 0.3341(8) 0.2561(4) 0.018(2) Uani 1 1 d . . . . .
N1 N 0.1443(7) 0.3237(8) 0.0533(4) 0.019(2) Uani 1 1 d . . . . .
N6 N 0.6434(7) 0.3228(7) 0.0530(4) 0.018(2) Uani 1 1 d . . . . .
N3 N 0.6538(6) 0.3120(7) 0.3700(4) 0.020(2) Uani 1 1 d . . . . .
C5 C 0.1446(8) 0.2497(9) 0.0824(5) 0.021(3) Uani 1 1 d . . . . .
H5 H 0.094036 0.222571 0.083593 0.025 Uiso 1 1 calc R U . . .
C40 C 0.500000 0.3390(12) 0.000000 0.027(5) Uani 1 2 d S T P . .
H40A H 0.477357 0.379154 0.021043 0.032 Uiso 0.5 1 calc R U P . .
H40B H 0.522643 0.379158 -0.021042 0.032 Uiso 0.5 1 calc R U P . .
C36 C 0.7893(8) 0.3921(9) 0.1063(5) 0.022(3) Uani 1 1 d . . . . .
H36 H 0.839845 0.415767 0.125143 0.027 Uiso 1 1 calc R U . . .
O1 O 0.501(9) 0.3908(12) 0.496(4) 0.058(14) Uani 0.5 1 d G . P B -1
H1A H 0.549703 0.376855 0.514407 0.088 Uiso 0.5 1 d G U P B -1
H1B H 0.480094 0.337524 0.485579 0.088 Uiso 0.5 1 d G U P B -1
C11 C 0.2805(8) 0.3090(10) 0.2339(5) 0.025(3) Uani 1 1 d . . . . .
H11 H 0.233951 0.274563 0.236390 0.030 Uiso 1 1 calc R U . . .
C38 C 0.7147(8) 0.2827(10) 0.0499(5) 0.024(3) Uani 1 1 d . . . . .
H38 H 0.713384 0.230496 0.029773 0.029 Uiso 1 1 calc R U . . .
N5 N 0.4207(7) 0.8107(8) 0.2565(4) 0.027(3) Uani 1 1 d . . . . .
C35 C 0.7174(9) 0.4318(9) 0.1092(4) 0.021(3) Uani 1 1 d . . . . .
H35 H 0.717676 0.484112 0.129202 0.025 Uiso 1 1 calc R U . . .
C12 C 0.3564(8) 0.2838(10) 0.2594(4) 0.020(3) Uani 1 1 d . . . . .
H12 H 0.363115 0.231073 0.279728 0.025 Uiso 1 1 calc R U . . .
N4 N 0.6470(7) 0.8576(8) 0.3745(4) 0.026(3) Uani 1 1 d . . . . .
C6 C 0.0658(8) 0.3689(9) 0.0277(5) 0.028(3) Uani 1 1 d . . . . .
H6A H 0.077524 0.415360 0.005243 0.033 Uiso 1 1 calc R U . . .
H6B H 0.043666 0.402911 0.051105 0.033 Uiso 1 1 calc R U . . .
C33 C 0.4147(9) 0.7401(10) 0.2253(5) 0.029(3) Uani 1 1 d . . . . .
H33 H 0.462516 0.709036 0.222053 0.035 Uiso 1 1 calc R U . . .
C9 C 0.3408(9) 0.4350(9) 0.2006(5) 0.027(3) Uani 1 1 d . . . . .
H9 H 0.335618 0.487273 0.179991 0.033 Uiso 1 1 calc R U . . .
C37 C 0.7892(8) 0.3176(10) 0.0761(5) 0.026(3) Uani 1 1 d . . . . .
H37 H 0.839173 0.291100 0.073330 0.031 Uiso 1 1 calc R U . . .
C8 C 0.4172(9) 0.4077(9) 0.2271(5) 0.024(3) Uani 1 1 d . . . . .
H8 H 0.464629 0.440839 0.224948 0.029 Uiso 1 1 calc R U . . .
C34 C 0.6438(9) 0.3944(8) 0.0825(5) 0.021(3) Uani 1 1 d . . . . .
H34 H 0.593415 0.419843 0.085195 0.026 Uiso 1 1 calc R U . . .
C10 C 0.2712(9) 0.3865(10) 0.2037(5) 0.028(3) Uani 1 1 d . . . . .
H10 H 0.218395 0.405476 0.185688 0.033 Uiso 1 1 calc R U . . .
C31 C 0.2707(10) 0.7602(11) 0.2027(5) 0.033(4) Uani 1 1 d . . . . .
H31 H 0.217648 0.741995 0.184644 0.039 Uiso 1 1 calc R U . . .
C4 C 0.2153(8) 0.2140(10) 0.1097(5) 0.026(3) Uani 1 1 d . . . . .
H4 H 0.214638 0.163211 0.130443 0.032 Uiso 1 1 calc R U . . .
C7 C 0.000000 0.3024(11) 0.000000 0.018(4) Uani 1 2 d S T P . .
H7A H 0.021332 0.262493 -0.021711 0.022 Uiso 0.5 1 calc R U P . .
H7B H -0.021332 0.262489 0.021709 0.022 Uiso 0.5 1 calc R U P . .
C29 C 0.3562(9) 0.8573(10) 0.2609(5) 0.028(3) Uani 1 1 d . . . . .
H29 H 0.362625 0.907119 0.283031 0.034 Uiso 1 1 calc R U . . .
C30 C 0.2795(10) 0.8337(11) 0.2335(5) 0.034(4) Uani 1 1 d . . . . .
H30 H 0.232901 0.868130 0.236036 0.041 Uiso 1 1 calc R U . . .
C16 C 0.6563(8) 0.2278(8) 0.3872(4) 0.025(3) Uani 1 1 d . . . . .
H16 H 0.658431 0.176040 0.367261 0.030 Uiso 1 1 calc R U . . .
C13 C 0.5051(8) 0.2986(9) 0.2846(5) 0.024(3) Uani 1 1 d . . . . .
H13A H 0.519371 0.242017 0.269133 0.029 Uiso 1 1 calc R U . . .
H13B H 0.500641 0.280868 0.316608 0.029 Uiso 1 1 calc R U . . .
C19 C 0.6496(7) 0.3775(9) 0.4439(4) 0.028(3) Uani 1 1 d . . . . .
H19 H 0.646931 0.430137 0.463105 0.034 Uiso 1 1 calc R U . . .
C18 C 0.6511(8) 0.2882(10) 0.4620(5) 0.033(3) Uani 1 1 d . . . . .
H18 H 0.648842 0.279274 0.493879 0.040 Uiso 1 1 calc R U . . .
C28 C 0.5052(10) 0.8467(11) 0.2824(6) 0.039(4) Uani 1 1 d . . . . .
H28A H 0.523919 0.889841 0.260937 0.046 Uiso 1 1 calc R U . . .
H28B H 0.499953 0.883340 0.310240 0.046 Uiso 1 1 calc R U . . .
C14 C 0.5748(8) 0.3707(10) 0.2898(5) 0.030(3) Uani 1 1 d . . . . .
H14A H 0.580888 0.388014 0.258059 0.035 Uiso 1 1 calc R U . . .
H14B H 0.561499 0.427677 0.305393 0.035 Uiso 1 1 calc R U . . .
C1 C 0.2150(8) 0.3616(10) 0.0503(5) 0.024(3) Uani 1 1 d . . . . .
H1 H 0.213862 0.412376 0.029235 0.029 Uiso 1 1 calc R U . . .
C39 C 0.5656(7) 0.2762(9) 0.0290(5) 0.026(3) Uani 1 1 d . . . . .
H39A H 0.543917 0.245125 0.053485 0.031 Uiso 1 1 calc R U . . .
H39B H 0.577418 0.227125 0.007916 0.031 Uiso 1 1 calc R U . . .
C20 C 0.6520(7) 0.3881(9) 0.3969(4) 0.026(3) Uani 1 1 d . . . . .
H20 H 0.652321 0.448555 0.383703 0.031 Uiso 1 1 calc R U . . .
C26 C 0.6475(9) 0.8125(11) 0.3288(5) 0.041(4) Uani 1 1 d . . . . .
H26A H 0.686042 0.759304 0.335832 0.049 Uiso 1 1 calc R U . . .
H26B H 0.669707 0.857687 0.309767 0.049 Uiso 1 1 calc R U . . .
C15 C 0.6548(8) 0.3286(10) 0.3198(5) 0.025(3) Uani 1 1 d . . . . .
H15A H 0.664836 0.268822 0.305363 0.031 Uiso 1 1 calc R U . . .
H15B H 0.700617 0.371059 0.319223 0.031 Uiso 1 1 calc R U . . .
C32 C 0.3381(9) 0.7132(10) 0.1979(5) 0.030(3) Uani 1 1 d . . . . .
H32 H 0.332600 0.662905 0.176096 0.036 Uiso 1 1 calc R U . . .
C2 C 0.2878(10) 0.3293(11) 0.0764(6) 0.034(4) Uani 1 1 d . . . . .
H2 H 0.337375 0.357713 0.074285 0.041 Uiso 1 1 calc R U . . .
C17 C 0.6558(8) 0.2129(9) 0.4343(4) 0.032(3) Uani 1 1 d . . . . .
H17 H 0.658679 0.151666 0.446946 0.038 Uiso 1 1 calc R U . . .
C3 C 0.2891(10) 0.2531(10) 0.1066(5) 0.032(4) Uani 1 1 d . . . . .
H3 H 0.339786 0.228464 0.124845 0.038 Uiso 1 1 calc R U . . .
C27 C 0.5674(9) 0.7776(12) 0.2987(5) 0.046(4) Uani 1 1 d . . . . .
H27A H 0.577413 0.746026 0.270552 0.055 Uiso 1 1 calc R U . . .
H27B H 0.546144 0.730364 0.317068 0.055 Uiso 1 1 calc R U . . .
C22 C 0.6061(8) 0.8716(10) 0.4464(5) 0.034(3) Uani 1 1 d . . . . .
H22 H 0.571261 0.853210 0.465564 0.040 Uiso 1 1 calc R U . . .
C23 C 0.6655(9) 0.9384(10) 0.4613(5) 0.039(4) Uani 1 1 d . . . . .
H23 H 0.672587 0.965991 0.491715 0.047 Uiso 1 1 calc R U . . .
C25 C 0.7031(8) 0.9256(9) 0.3900(5) 0.031(3) Uani 1 1 d . . . . .
H25 H 0.735542 0.945874 0.369797 0.038 Uiso 1 1 calc R U . . .
O2 O 0.8687(8) 0.1503(9) 0.4631(5) 0.073(4) Uani 1 1 d G . . C -1
H2A H 0.907268 0.125768 0.485607 0.110 Uiso 1 1 d G U . C -1
H2B H 0.873363 0.210605 0.464122 0.110 Uiso 1 1 d G U . C -1
C24 C 0.7143(8) 0.9659(9) 0.4334(5) 0.039(4) Uani 1 1 d . . . . .
H24 H 0.755265 1.012061 0.444005 0.047 Uiso 1 1 calc R U . . .
C21 C 0.5995(8) 0.8330(9) 0.4028(5) 0.032(3) Uani 1 1 d . . . . .
H21 H 0.559192 0.786276 0.391922 0.038 Uiso 1 1 calc R U . . .
I9A I 0.71789(6) 0.62823(7) 0.44222(4) 0.0241(3) Uani 0.908(3) 1 d . . P D 1
I9B I 0.7185(7) 0.5183(8) 0.4420(4) 0.030(3) Uani 0.092(3) 1 d . . P D 2
I11A I 0.8701(3) 0.3693(4) 0.40610(18) 0.0261(8) Uani 0.80(5) 1 d . . P A 1
I14B I 1.000000 0.5458(17) 0.500000 0.02019(13) Uani 0.075(5) 2 d S T P A 2
I13B I 0.8693(11) 0.7783(12) 0.4066(7) 0.0252(3) Uani 0.072(5) 1 d . . P A 2
I11B I 0.879(3) 0.363(2) 0.398(2) 0.052(6) Uani 0.20(5) 1 d . . P A 2
O3 O 0.501(6) 0.565(2) 0.498(4) 0.111(11) Uani 0.5 1 d . . P E -1
H3A H 0.512940 0.571414 0.468886 0.167 Uiso 0.5 1 d R U P E -1
H3B H 0.516999 0.503319 0.500571 0.167 Uiso 0.5 1 d R U P E -1
H3C H 0.438787 0.563528 0.480659 0.167 Uiso 0.5 1 d R U P E -1

loop_
_atom_site_aniso_label
_atom_site_aniso_U_11
_atom_site_aniso_U_22
_atom_site_aniso_U_33
_atom_site_aniso_U_23
_atom_site_aniso_U_13
_atom_site_aniso_U_12
I5 0.0177(3) 0.0203(3) 0.0234(3) -0.0005(4) 0.0058(2) -0.0001(4)
Sb2 0.0153(3) 0.0244(5) 0.0138(3) -0.0002(3) 0.0017(2) 0.0006(3)
I16 0.0251(3) 0.0193(3) 0.0240(3) 0.0006(4) 0.0071(2) -0.0003(4)
I2 0.0223(3) 0.0215(3) 0.0189(3) -0.0007(4) -0.0003(2) -0.0005(4)
I4 0.0232(5) 0.0151(4) 0.0301(5) -0.0022(4) 0.0068(4) -0.0010(3)
Sb1 0.0150(3) 0.0147(3) 0.0187(3) 0.0002(4) 0.0022(2) 0.0004(4)
I3 0.0211(3) 0.0252(3) 0.0203(3) 0.0000(4) 0.0068(2) -0.0005(4)
I12 0.0207(3) 0.0272(4) 0.0222(3) 0.0012(4) 0.0084(2) 0.0016(4)
I10 0.0200(3) 0.0206(3) 0.0162(3) -0.0009(4) -0.0018(2) 0.0006(4)
I17 0.0286(3) 0.0262(3) 0.0242(3) 0.0016(5) 0.0023(3) -0.0001(5)
I14A 0.0236(6) 0.0331(9) 0.0159(5) 0.000 -0.0002(4) 0.000
I6 0.0241(3) 0.0316(4) 0.0244(3) -0.0007(5) -0.0005(2) 0.0009(5)
I15 0.0326(4) 0.0302(4) 0.0218(3) -0.0003(5) 0.0027(3) -0.0004(5)
I7 0.0296(4) 0.0289(4) 0.0277(3) 0.0027(5) 0.0085(3) 0.0002(5)
I13A 0.0291(6) 0.0179(5) 0.0236(6) -0.0008(4) 0.0040(5) 0.0013(4)
I1 0.0248(5) 0.0145(4) 0.0433(6) 0.0008(4) 0.0091(5) 0.0003(4)
I8 0.0264(4) 0.0437(5) 0.0503(5) 0.0029(7) 0.0051(3) 0.0000(6)
N7 0.018(6) 0.024(6) 0.009(5) 0.001(4) 0.001(4) -0.004(4)
N1 0.023(6) 0.020(6) 0.012(5) -0.004(4) 0.000(5) 0.003(5)
N6 0.018(6) 0.019(5) 0.015(5) 0.002(4) -0.001(4) 0.000(4)
N3 0.017(5) 0.023(5) 0.019(5) -0.003(4) 0.003(4) 0.002(4)
C5 0.020(7) 0.021(7) 0.022(7) -0.004(5) 0.009(6) 0.004(5)
C40 0.028(11) 0.011(9) 0.045(13) 0.000 0.014(10) 0.000
C36 0.016(7) 0.028(8) 0.019(7) -0.003(5) -0.001(5) -0.007(5)
O1 0.059(16) 0.053(12) 0.05(3) 0.03(3) -0.01(2) -0.01(4)
C11 0.010(6) 0.034(8) 0.028(8) 0.000(6) 0.001(5) 0.001(5)
C38 0.021(7) 0.031(8) 0.023(7) 0.011(6) 0.009(6) 0.014(6)
N5 0.024(7) 0.022(6) 0.030(7) -0.005(5) 0.000(5) -0.003(5)
C35 0.035(8) 0.015(6) 0.015(6) 0.000(5) 0.010(6) 0.007(5)
C12 0.023(7) 0.026(7) 0.013(6) -0.002(5) 0.006(5) -0.004(6)
N4 0.025(6) 0.033(7) 0.017(5) 0.010(5) -0.001(4) 0.015(5)
C6 0.025(7) 0.017(7) 0.033(8) 0.009(6) -0.006(6) 0.011(6)
C33 0.016(7) 0.029(8) 0.040(9) -0.011(7) 0.003(7) 0.001(6)
C9 0.034(9) 0.018(7) 0.025(7) 0.002(6) -0.001(6) 0.013(6)
C37 0.017(7) 0.034(8) 0.032(8) 0.008(6) 0.013(6) 0.003(6)
C8 0.031(8) 0.013(6) 0.025(7) 0.009(5) 0.002(6) 0.000(5)
C34 0.025(7) 0.008(6) 0.032(8) -0.006(5) 0.008(6) -0.001(5)
C10 0.022(8) 0.025(8) 0.036(9) -0.003(6) 0.008(7) 0.009(6)
C31 0.029(9) 0.039(9) 0.029(8) 0.002(7) 0.004(7) -0.014(7)
C4 0.022(7) 0.025(7) 0.027(8) 0.007(6) -0.003(6) 0.014(6)
C7 0.017(9) 0.009(8) 0.022(9) 0.000 -0.007(7) 0.000
C29 0.037(9) 0.025(8) 0.026(8) -0.002(6) 0.015(7) 0.003(7)
C30 0.035(9) 0.042(10) 0.032(9) 0.012(7) 0.021(8) 0.007(7)
C16 0.030(7) 0.017(6) 0.025(6) 0.002(5) 0.003(5) 0.001(5)
C13 0.017(7) 0.018(7) 0.031(8) 0.014(6) -0.003(6) 0.000(5)
C19 0.034(7) 0.026(7) 0.025(6) 0.001(5) 0.008(5) -0.002(6)
C18 0.037(8) 0.034(8) 0.032(7) 0.004(6) 0.016(6) -0.002(7)
C28 0.046(11) 0.039(10) 0.029(8) 0.001(7) 0.007(8) 0.000(8)
C14 0.031(8) 0.019(7) 0.035(8) 0.007(6) 0.003(6) -0.001(6)
C1 0.024(7) 0.018(7) 0.030(8) -0.001(6) 0.007(6) 0.002(6)
C39 0.016(7) 0.023(7) 0.030(7) 0.003(6) -0.008(5) 0.008(6)
C20 0.020(6) 0.029(7) 0.025(6) -0.002(5) -0.002(5) 0.003(5)
C26 0.033(8) 0.035(8) 0.042(9) -0.014(7) -0.011(7) 0.025(7)
C15 0.029(7) 0.021(7) 0.027(7) 0.001(5) 0.009(6) -0.004(5)
C32 0.028(8) 0.031(8) 0.031(8) -0.014(6) 0.008(7) -0.007(6)
C2 0.032(9) 0.029(8) 0.045(10) 0.008(7) 0.015(8) 0.002(7)
C17 0.042(8) 0.029(7) 0.024(7) 0.009(6) 0.006(6) 0.006(6)
C3 0.037(9) 0.023(8) 0.032(8) -0.010(6) 0.004(7) -0.004(6)
C27 0.037(9) 0.054(11) 0.033(8) -0.012(8) -0.014(7) 0.009(8)
C22 0.034(8) 0.033(8) 0.038(8) 0.003(6) 0.015(6) 0.000(6)
C23 0.034(8) 0.045(9) 0.032(7) 0.000(7) -0.003(6) 0.013(7)
C25 0.026(7) 0.027(7) 0.038(8) 0.000(6) 0.003(6) -0.001(6)
O2 0.093(11) 0.062(9) 0.081(10) 0.018(7) 0.052(8) 0.002(8)
C24 0.028(7) 0.031(8) 0.047(9) -0.010(6) -0.009(6) -0.006(6)
C21 0.028(7) 0.023(6) 0.038(8) 0.003(6) -0.001(6) 0.002(5)
I9A 0.0243(6) 0.0249(5) 0.0232(5) -0.0033(4) 0.0065(4) 0.0010(4)
I9B 0.023(6) 0.028(6) 0.043(7) 0.001(5) 0.016(5) 0.000(4)
I11A 0.0221(10) 0.0199(9) 0.0362(12) 0.0033(10) 0.0077(15) -0.0026(7)
I14B 0.0200(3) 0.0206(3) 0.0162(3) -0.0009(4) -0.0018(2) 0.0006(4)
I13B 0.0236(6) 0.0331(9) 0.0159(5) 0.000 -0.0002(4) 0.000
I11B 0.048(9) 0.030(7) 0.052(11) 0.024(7) -0.032(7) -0.015(6)
O3 0.15(2) 0.096(17) 0.061(16) -0.02(3) -0.014(14) -0.09(3)

loop_
_atom_type_symbol
_atom_type_description
_atom_type_scat_dispersion_real
_atom_type_scat_dispersion_imag
_atom_type_scat_source
C C 0.0033 0.0016 'International Tables Vol C Tables 4.2.6.8 and 6.1.1.4'
H H 0.0000 0.0000 'International Tables Vol C Tables 4.2.6.8 and 6.1.1.4'
I I -0.4742 1.8119 'International Tables Vol C Tables 4.2.6.8 and 6.1.1.4'
N N 0.0061 0.0033 'International Tables Vol C Tables 4.2.6.8 and 6.1.1.4'
O O 0.0106 0.0060 'International Tables Vol C Tables 4.2.6.8 and 6.1.1.4'
Sb Sb -0.5866 1.5461 'International Tables Vol C Tables 4.2.6.8 and 6.1.1.4'

loop_
_geom_angle_atom_site_label_1
_geom_angle_atom_site_label_2
_geom_angle_atom_site_label_3
_geom_angle
_geom_angle_site_symmetry_1
_geom_angle_site_symmetry_3
_geom_angle_publ_flag
I12 Sb2 I10 89.94(3) . . ?
I12 Sb2 I14A 92.53(2) . . ?
I12 Sb2 I13A 87.54(5) . . ?
I12 Sb2 I11A 87.78(8) . . ?
I12 Sb2 I14B 91.24(5) . . ?
I12 Sb2 I11B 82.1(13) . . ?
I10 Sb2 I14A 177.47(3) . . ?
I10 Sb2 I13A 92.06(4) . . ?
I10 Sb2 I11A 90.13(10) . . ?
I10 Sb2 I14B 167.3(4) . . ?
I10 Sb2 I11B 88.2(5) . . ?
I13A Sb2 I14A 87.48(5) . . ?
I13A Sb2 I11A 174.83(9) . . ?
I11A Sb2 I14A 90.53(11) . . ?
I13B Sb2 I12 99.5(5) . . ?
I13B Sb2 I10 95.6(3) . . ?
I13B Sb2 I14B 96.7(5) . . ?
I13B Sb2 I11B 175.8(10) . . ?
I11B Sb2 I14B 79.4(7) . . ?
I17 I16 I15 178.52(3) . . ?
I2 Sb1 I5 91.23(2) . . ?
I2 Sb1 I4 90.78(4) . . ?
I2 Sb1 I3 91.94(2) . . ?
I2 Sb1 I1 91.01(4) . . ?
I4 Sb1 I5 90.29(4) . . ?
I3 Sb1 I5 176.84(3) . . ?
I3 Sb1 I4 89.72(4) . . ?
I3 Sb1 I1 89.67(4) . . ?
I1 Sb1 I5 90.23(4) . . ?
I1 Sb1 I4 178.12(3) . . ?
Sb2 I14A Sb2 173.34(9) . 2_756 ?
I8 I7 I6 177.46(4) . . ?
C12 N7 C13 116.2(10) . . ?
C8 N7 C12 121.5(12) . . ?
C8 N7 C13 122.3(12) . . ?
C5 N1 C6 120.7(11) . . ?
C1 N1 C5 120.2(12) . . ?
C1 N1 C6 118.9(12) . . ?
C38 N6 C39 118.2(11) . . ?
C34 N6 C38 120.7(12) . . ?
C34 N6 C39 120.3(11) . . ?
C16 N3 C20 122.2(11) . . ?
C16 N3 C15 121.2(11) . . ?
C20 N3 C15 116.6(11) . . ?
N1 C5 H5 119.2 . . ?
C4 C5 N1 121.5(13) . . ?
C4 C5 H5 119.2 . . ?
H40A C40 H40B 108.6 . . ?
C39 C40 H40A 110.4 2_655 . ?
C39 C40 H40A 110.4 . . ?
C39 C40 H40B 110.4 2_655 . ?
C39 C40 H40B 110.4 . . ?
C39 C40 C39 106.4(15) 2_655 . ?
C35 C36 H36 119.7 . . ?
C35 C36 C37 120.7(13) . . ?
C37 C36 H36 119.7 . . ?
H1A O1 H1B 104.5 . . ?
C12 C11 H11 120.3 . . ?
C12 C11 C10 119.5(14) . . ?
C10 C11 H11 120.3 . . ?
N6 C38 H38 119.8 . . ?
N6 C38 C37 120.4(14) . . ?
C37 C38 H38 119.8 . . ?
C33 N5 C28 119.1(12) . . ?
C29 N5 C33 122.1(13) . . ?
C29 N5 C28 118.2(12) . . ?
C36 C35 H35 120.5 . . ?
C36 C35 C34 118.9(12) . . ?
C34 C35 H35 120.5 . . ?
N7 C12 H12 119.8 . . ?
C11 C12 N7 120.4(13) . . ?
C11 C12 H12 119.8 . . ?
C25 N4 C26 116.4(12) . . ?
C21 N4 C26 125.7(13) . . ?
C21 N4 C25 117.8(12) . . ?
N1 C6 H6A 108.5 . . ?
N1 C6 H6B 108.5 . . ?
N1 C6 C7 115.0(11) . . ?
H6A C6 H6B 107.5 . . ?
C7 C6 H6A 108.5 . . ?
C7 C6 H6B 108.5 . . ?
N5 C33 H33 120.3 . . ?
N5 C33 C32 119.5(14) . . ?
C32 C33 H33 120.3 . . ?
C8 C9 H9 119.9 . . ?
C8 C9 C10 120.3(13) . . ?
C10 C9 H9 119.9 . . ?
C36 C37 H37 120.7 . . ?
C38 C37 C36 118.6(13) . . ?
C38 C37 H37 120.7 . . ?
N7 C8 C9 119.6(14) . . ?
N7 C8 H8 120.2 . . ?
C9 C8 H8 120.2 . . ?
N6 C34 C35 120.6(13) . . ?
N6 C34 H34 119.7 . . ?
C35 C34 H34 119.7 . . ?
C11 C10 H10 120.6 . . ?
C9 C10 C11 118.8(13) . . ?
C9 C10 H10 120.6 . . ?
C30 C31 H31 120.0 . . ?
C32 C31 H31 120.0 . . ?
C32 C31 C30 120.0(15) . . ?
C5 C4 H4 120.7 . . ?
C5 C4 C3 118.6(14) . . ?
C3 C4 H4 120.7 . . ?
C6 C7 C6 102.5(13) 2 . ?
C6 C7 H7A 111.3 . . ?
C6 C7 H7A 111.3 2 . ?
C6 C7 H7B 111.3 2 . ?
C6 C7 H7B 111.3 . . ?
H7A C7 H7B 109.2 . . ?
N5 C29 H29 120.1 . . ?
N5 C29 C30 119.8(14) . . ?
C30 C29 H29 120.1 . . ?
C31 C30 C29 119.7(16) . . ?
C31 C30 H30 120.2 . . ?
C29 C30 H30 120.2 . . ?
N3 C16 H16 119.6 . . ?
N3 C16 C17 120.8(12) . . ?
C17 C16 H16 119.6 . . ?
N7 C13 H13A 109.0 . . ?
N7 C13 H13B 109.0 . . ?
N7 C13 C14 113.1(10) . . ?
H13A C13 H13B 107.8 . . ?
C14 C13 H13A 109.0 . . ?
C14 C13 H13B 109.0 . . ?
C18 C19 H19 120.8 . . ?
C18 C19 C20 118.4(12) . . ?
C20 C19 H19 120.8 . . ?
C19 C18 H18 119.7 . . ?
C17 C18 C19 120.5(12) . . ?
C17 C18 H18 119.7 . . ?
N5 C28 H28A 108.3 . . ?
N5 C28 H28B 108.3 . . ?
H28A C28 H28B 107.4 . . ?
C27 C28 N5 116.1(13) . . ?
C27 C28 H28A 108.3 . . ?
C27 C28 H28B 108.3 . . ?
C13 C14 H14A 109.8 . . ?
C13 C14 H14B 109.8 . . ?
H14A C14 H14B 108.3 . . ?
C15 C14 C13 109.2(11) . . ?
C15 C14 H14A 109.8 . . ?
C15 C14 H14B 109.8 . . ?
N1 C1 H1 119.3 . . ?
N1 C1 C2 121.4(14) . . ?
C2 C1 H1 119.3 . . ?
N6 C39 C40 115.3(11) . . ?
N6 C39 H39A 108.4 . . ?
N6 C39 H39B 108.4 . . ?
C40 C39 H39A 108.4 . . ?
C40 C39 H39B 108.4 . . ?
H39A C39 H39B 107.5 . . ?
N3 C20 C19 119.5(12) . . ?
N3 C20 H20 120.2 . . ?
C19 C20 H20 120.2 . . ?
N4 C26 H26A 108.0 . . ?
N4 C26 H26B 108.0 . . ?
N4 C26 C27 117.1(13) . . ?
H26A C26 H26B 107.3 . . ?
C27 C26 H26A 108.0 . . ?
C27 C26 H26B 108.0 . . ?
N3 C15 C14 112.8(11) . . ?
N3 C15 H15A 109.0 . . ?
N3 C15 H15B 109.0 . . ?
C14 C15 H15A 109.0 . . ?
C14 C15 H15B 109.0 . . ?
H15A C15 H15B 107.8 . . ?
C33 C32 H32 120.6 . . ?
C31 C32 C33 118.9(14) . . ?
C31 C32 H32 120.6 . . ?
C1 C2 H2 120.5 . . ?
C1 C2 C3 119.1(15) . . ?
C3 C2 H2 120.5 . . ?
C16 C17 H17 120.7 . . ?
C18 C17 C16 118.5(12) . . ?
C18 C17 H17 120.7 . . ?
C4 C3 C2 119.2(15) . . ?
C4 C3 H3 120.4 . . ?
C2 C3 H3 120.4 . . ?
C28 C27 C26 115.8(15) . . ?
C28 C27 H27A 108.3 . . ?
C28 C27 H27B 108.3 . . ?
C26 C27 H27A 108.3 . . ?
C26 C27 H27B 108.3 . . ?
H27A C27 H27B 107.4 . . ?
C23 C22 H22 121.6 . . ?
C21 C22 H22 121.6 . . ?
C21 C22 C23 116.9(13) . . ?
C22 C23 H23 119.3 . . ?
C24 C23 C22 121.5(14) . . ?
C24 C23 H23 119.3 . . ?
N4 C25 H25 118.9 . . ?
N4 C25 C24 122.1(14) . . ?
C24 C25 H25 118.9 . . ?
H2A O2 H2B 109.5 . . ?
C23 C24 H24 120.8 . . ?
C25 C24 C23 118.3(13) . . ?
C25 C24 H24 120.8 . . ?
N4 C21 C22 123.4(13) . . ?
N4 C21 H21 118.3 . . ?
C22 C21 H21 118.3 . . ?
Sb2 I14B Sb2 160.2(9) . 2_756 ?
H3A O3 H3B 92.1 . . ?
H3A O3 H3C 88.8 . . ?
H3B O3 H3C 104.7 . . ?

loop_
_geom_bond_atom_site_label_1
_geom_bond_atom_site_label_2
_geom_bond_distance
_geom_bond_site_symmetry_2
_geom_bond_publ_flag
I5 Sb1 3.0499(8) . ?
Sb2 I12 2.8280(9) . ?
Sb2 I10 2.9035(8) . ?
Sb2 I14A 3.1789(6) . ?
Sb2 I13A 2.9871(16) . ?
Sb2 I11A 3.099(5) . ?
Sb2 I14B 3.222(4) . ?
Sb2 I13B 2.797(17) . ?
Sb2 I11B 3.18(3) . ?
I16 I17 2.9303(9) . ?
I16 I15 2.9322(9) . ?
I2 Sb1 2.8532(8) . ?
I4 Sb1 3.0195(15) . ?
Sb1 I3 2.9729(9) . ?
Sb1 I1 3.0111(15) . ?
I6 I7 3.0605(9) . ?
I7 I8 2.8201(10) . ?
N7 C12 1.377(16) . ?
N7 C8 1.340(15) . ?
N7 C13 1.494(16) . ?
N1 C5 1.359(16) . ?
N1 C6 1.492(16) . ?
N1 C1 1.338(17) . ?
N6 C38 1.361(16) . ?
N6 C34 1.340(15) . ?
N6 C39 1.478(16) . ?
N3 C16 1.305(14) . ?
N3 C20 1.350(15) . ?
N3 C15 1.489(16) . ?
C5 H5 0.9500 . ?
C5 C4 1.351(17) . ?
C40 H40A 0.9900 . ?
C40 H40B 0.9900 . ?
C40 C39 1.506(15) . ?
C40 C39 1.506(15) 2_655 ?
C36 H36 0.9500 . ?
C36 C35 1.366(18) . ?
C36 C37 1.386(19) . ?
O1 H1A 0.8700 . ?
O1 H1B 0.8700 . ?
C11 H11 0.9500 . ?
C11 C12 1.354(18) . ?
C11 C10 1.402(19) . ?
C38 H38 0.9500 . ?
C38 C37 1.38(2) . ?
N5 C33 1.349(17) . ?
N5 C29 1.316(17) . ?
N5 C28 1.522(19) . ?
C35 H35 0.9500 . ?
C35 C34 1.392(18) . ?
C12 H12 0.9500 . ?
N4 C26 1.485(17) . ?
N4 C25 1.355(16) . ?
N4 C21 1.341(16) . ?
C6 H6A 0.9900 . ?
C6 H6B 0.9900 . ?
C6 C7 1.527(17) . ?
C33 H33 0.9500 . ?
C33 C32 1.387(19) . ?
C9 H9 0.9500 . ?
C9 C8 1.378(18) . ?
C9 C10 1.39(2) . ?
C37 H37 0.9500 . ?
C8 H8 0.9500 . ?
C34 H34 0.9500 . ?
C10 H10 0.9500 . ?
C31 H31 0.9500 . ?
C31 C30 1.37(2) . ?
C31 C32 1.36(2) . ?
C4 H4 0.9500 . ?
C4 C3 1.39(2) . ?
C7 H7A 0.9900 . ?
C7 H7B 0.9900 . ?
C29 H29 0.9500 . ?
C29 C30 1.38(2) . ?
C30 H30 0.9500 . ?
C16 H16 0.9500 . ?
C16 C17 1.394(16) . ?
C13 H13A 0.9900 . ?
C13 H13B 0.9900 . ?
C13 C14 1.546(18) . ?
C19 H19 0.9500 . ?
C19 C18 1.385(18) . ?
C19 C20 1.390(16) . ?
C18 H18 0.9500 . ?
C18 C17 1.363(18) . ?
C28 H28A 0.9900 . ?
C28 H28B 0.9900 . ?
C28 C27 1.43(2) . ?
C14 H14A 0.9900 . ?
C14 H14B 0.9900 . ?
C14 C15 1.530(18) . ?
C1 H1 0.9500 . ?
C1 C2 1.35(2) . ?
C39 H39A 0.9900 . ?
C39 H39B 0.9900 . ?
C20 H20 0.9500 . ?
C26 H26A 0.9900 . ?
C26 H26B 0.9900 . ?
C26 C27 1.49(2) . ?
C15 H15A 0.9900 . ?
C15 H15B 0.9900 . ?
C32 H32 0.9500 . ?
C2 H2 0.9500 . ?
C2 C3 1.40(2) . ?
C17 H17 0.9500 . ?
C3 H3 0.9500 . ?
C27 H27A 0.9900 . ?
C27 H27B 0.9900 . ?
C22 H22 0.9500 . ?
C22 C23 1.375(19) . ?
C22 C21 1.364(18) . ?
C23 H23 0.9500 . ?
C23 C24 1.36(2) . ?
C25 H25 0.9500 . ?
C25 C24 1.359(18) . ?
O2 H2A 0.8695 . ?
O2 H2B 0.8705 . ?
C24 H24 0.9500 . ?
C21 H21 0.9500 . ?
O3 H3A 0.9343 . ?
O3 H3B 0.9195 . ?
O3 H3C 1.0478 . ?

loop_
_geom_torsion_atom_site_label_1
_geom_torsion_atom_site_label_2
_geom_torsion_atom_site_label_3
_geom_torsion_atom_site_label_4
_geom_torsion
_geom_torsion_site_symmetry_1
_geom_torsion_site_symmetry_2
_geom_torsion_site_symmetry_3
_geom_torsion_site_symmetry_4
_geom_torsion_publ_flag
N7 C13 C14 C15 179.5(11) . . . . ?
N1 C5 C4 C3 -2(2) . . . . ?
N1 C6 C7 C6 -171.7(15) . . . 2 ?
N1 C1 C2 C3 1(2) . . . . ?
N6 C38 C37 C36 2(2) . . . . ?
N3 C16 C17 C18 1(2) . . . . ?
C5 N1 C6 C7 -50.8(16) . . . . ?
C5 N1 C1 C2 -1(2) . . . . ?
C5 C4 C3 C2 1(2) . . . . ?
C36 C35 C34 N6 -2(2) . . . . ?
C38 N6 C34 C35 2.7(19) . . . . ?
C38 N6 C39 C40 -133.7(11) . . . . ?
N5 C33 C32 C31 1(2) . . . . ?
N5 C29 C30 C31 2(2) . . . . ?
N5 C28 C27 C26 -173.4(13) . . . . ?
C35 C36 C37 C38 -2(2) . . . . ?
C12 N7 C8 C9 1.1(19) . . . . ?
C12 N7 C13 C14 -164.9(12) . . . . ?
C12 C11 C10 C9 0(2) . . . . ?
N4 C26 C27 C28 62(2) . . . . ?
N4 C25 C24 C23 -2(2) . . . . ?
C6 N1 C5 C4 -173.1(13) . . . . ?
C6 N1 C1 C2 173.3(14) . . . . ?
C33 N5 C29 C30 1(2) . . . . ?
C33 N5 C28 C27 -41(2) . . . . ?
C37 C36 C35 C34 2(2) . . . . ?
C8 N7 C12 C11 -1.3(19) . . . . ?
C8 N7 C13 C14 18.3(18) . . . . ?
C8 C9 C10 C11 -1(2) . . . . ?
C34 N6 C38 C37 -2.4(19) . . . . ?
C34 N6 C39 C40 56.0(16) . . . . ?
C10 C11 C12 N7 0(2) . . . . ?
C10 C9 C8 N7 0(2) . . . . ?
C29 N5 C33 C32 -2(2) . . . . ?
C29 N5 C28 C27 147.5(15) . . . . ?
C30 C31 C32 C33 1(2) . . . . ?
C16 N3 C20 C19 -2.4(18) . . . . ?
C16 N3 C15 C14 113.8(14) . . . . ?
C13 N7 C12 C11 -178.2(13) . . . . ?
C13 N7 C8 C9 177.7(13) . . . . ?
C13 C14 C15 N3 -66.8(15) . . . . ?
C19 C18 C17 C16 -2(2) . . . . ?
C18 C19 C20 N3 1.5(18) . . . . ?
C28 N5 C33 C32 -173.4(14) . . . . ?
C28 N5 C29 C30 172.0(14) . . . . ?
C1 N1 C5 C4 1.6(19) . . . . ?
C1 N1 C6 C7 134.5(12) . . . . ?
C1 C2 C3 C4 -1(2) . . . . ?
C39 N6 C38 C37 -172.7(12) . . . . ?
C39 N6 C34 C35 172.8(12) . . . . ?
C39 C40 C39 N6 168.3(14) 2_655 . . . ?
C20 N3 C16 C17 1.0(19) . . . . ?
C20 N3 C15 C14 -67.4(14) . . . . ?
C20 C19 C18 C17 1(2) . . . . ?
C26 N4 C25 C24 -173.4(12) . . . . ?
C26 N4 C21 C22 174.4(13) . . . . ?
C15 N3 C16 C17 179.7(12) . . . . ?
C15 N3 C20 C19 178.9(11) . . . . ?
C32 C31 C30 C29 -3(2) . . . . ?
C22 C23 C24 C25 0(2) . . . . ?
C23 C22 C21 N4 -1(2) . . . . ?
C25 N4 C26 C27 -148.9(14) . . . . ?
C25 N4 C21 C22 -1.4(19) . . . . ?
C21 N4 C26 C27 35(2) . . . . ?
C21 N4 C25 C24 2.8(18) . . . . ?
C21 C22 C23 C24 1(2) . . . . ?
